data_2106616
loop_
_publ_author_name
'le Marouille, J.Y.'
'Bars, O.'
'Grandjean, D.'

_publ_section_title
;
 Etude de Chromates, Molybdates et Tungstates Hydrates. III. Etude
 Structurale du Molybdate de Zinc Dihydrate
;
_journal_name_full 'Acta Crystallographica B (24,1968-38,1982)'
_journal_page_first 2558
_journal_page_last 2560
_journal_volume 36
_journal_year 1980
_chemical_formula_sum 'H4 Mo O6 Zn'
_chemical_name_systematic 'Zn Mo O4 (H2 O)2'
_space_group_IT_number 4
_symmetry_space_group_name_Hall 'P 2yb'
_symmetry_space_group_name_H-M 'P 1 21 1'
_cell_angle_alpha 90
_cell_angle_beta 90.57
_cell_angle_gamma 90
_cell_formula_units_Z 4
_cell_length_a 8.546
_cell_length_b 10.263
_cell_length_c 5.887
_cell_volume 516.309
_citation_journal_id_ASTM ACBCAR
_cod_data_source_file leMarouille_ACBCAR_1980_86.cif
_cod_data_source_block H4Mo1O6Zn1
_cod_original_formula_sum 'H4 Mo1 O6 Zn1'
_cod_database_code 2106616

loop_
_symmetry_equiv_pos_as_xyz
x,y,z
-x,y+1/2,-z

loop_
_atom_site_label
_atom_site_type_symbol
_atom_site_fract_x
_atom_site_fract_y
_atom_site_fract_z
_atom_site_occupancy
_atom_site_U_iso_or_equiv
O4 O-2 0.2604 -0.8422 0.0639 1 0.0
O2 O-2 0.4352 -0.0693 0.1968 1 0.0
O3 O-2 0.1989 0.0169 0.4887 1 0.0
Mo2 Mo+6 0.75369 0.07141 0.20869 1 0.0
O5 O-2 0.6225 -0.8356 0.0475 1 0.0
Mo1 Mo+6 0.24866 0 0.20066 1 0.0
Zn1 Zn+2 0.06756 0.27871 0.0074 1 0.0
O11 O-2 0.452 -0.6253 0.2786 1 0.0
O6 O-2 0.9421 -0.8642 0.1678 1 0.0
O10 O-2 0.9875 -0.3075 0.3142 1 0.0
O9 O-2 0.0754 -0.6269 0.3307 1 0.0
O12 O-2 0.5616 -0.31 0.3627 1 0.0
O1 O-2 0.1211 -0.1038 0.059 1 0.0
O8 O-2 0.7597 -0.0983 0.1259 1 0.0
O7 O-2 0.7138 -0.9113 0.5004 1 0.0
Zn2 Zn+2 0.43843 0.28193 -0.04019 1 0.0
